data_7202190
loop_
_publ_author_name
'Bondar, Oksana A.'
'Lukashuk, Liliana V.'
'Lysenko, Andrey B.'
'Krautscheid, Harald'
'Rusanov, Eduard B.'
'Chernega, Alexander N.'
'Domasevitch, Konstantin V.'

_publ_section_title
;
 New microporous copper(II) coordination polymers based upon
 bifunctional 1,2,4-triazole/tetrazolate bridges
;
_journal_issue 9
_journal_name_full CrystEngComm
_journal_page_first 1216
_journal_paper_doi 10.1039/b806671j
_journal_volume 10
_journal_year 2008
_chemical_formula_sum 'C20 H40 Cl2 Cu N12 O12'
_chemical_formula_weight 775.08
_chemical_name_common
;
Copper(ii) Chloride 1:2 Complex with 1,4-bi(1,2,4-triazol-4-
yl)benzene, Dodecahydrate
;
_chemical_name_systematic
;
Copper(II) Chloride 1:2 Complex with
1,4-bi(1,2,4-triazol-4-yl)benzene, Dodecahydrate
;
_space_group_IT_number 63
_symmetry_cell_setting orthorhombic
_symmetry_space_group_name_Hall '-C 2c 2'
_symmetry_space_group_name_H-M 'C m c m'
_atom_sites_solution_hydrogens geom
_atom_sites_solution_primary direct
_atom_sites_solution_secondary difmap
_audit_creation_method SHELXL-97
_cell_angle_alpha 90.00
_cell_angle_beta 90.00
_cell_angle_gamma 90.00
_cell_formula_units_Z 4
_cell_length_a 28.331(3)
_cell_length_b 16.1470(12)
_cell_length_c 7.1760(9)
_cell_measurement_reflns_used 8000
_cell_measurement_temperature 213(2)
_cell_measurement_theta_max 27.88
_cell_measurement_theta_min 3.60
_cell_volume 3282.7(6)
_computing_cell_refinement 'IPDS Software (Stoe & Cie, 2000)'
_computing_data_collection 'IPDS Software (Stoe & Cie, 2000)'
_computing_data_reduction 'IPDS Software (Stoe & Cie, 2000)'
_computing_molecular_graphics 'Diamond 2.1e (Brandenburg, 1999)'
_computing_publication_material 'WinGX 1.700.00 (Farrugia, 1999)'
_computing_structure_refinement 'SHELXL-97 (Sheldrick, 1997)'
_computing_structure_solution 'SHELXS-97 (Sheldrick, 1997)'
_diffrn_ambient_temperature 213(2)
_diffrn_measured_fraction_theta_full 0.975
_diffrn_measured_fraction_theta_max 0.975
_diffrn_measurement_device_type 'Stoe Imaging plate diffraction system'
_diffrn_measurement_method '\f oscillation scans'
_diffrn_radiation_monochromator graphite
_diffrn_radiation_source 'fine-focus sealed tube'
_diffrn_radiation_type MoK\a
_diffrn_radiation_wavelength 0.71073
_diffrn_reflns_av_R_equivalents 0.0745
_diffrn_reflns_av_sigmaI/netI 0.0497
_diffrn_reflns_limit_h_max 37
_diffrn_reflns_limit_h_min -37
_diffrn_reflns_limit_k_max 21
_diffrn_reflns_limit_k_min -21
_diffrn_reflns_limit_l_max 9
_diffrn_reflns_limit_l_min -9
_diffrn_reflns_number 13976
_diffrn_reflns_theta_full 27.88
_diffrn_reflns_theta_max 27.88
_diffrn_reflns_theta_min 3.60
_diffrn_standards_decay_% 0
_exptl_absorpt_coefficient_mu 0.904
_exptl_absorpt_correction_T_max 0.8260
_exptl_absorpt_correction_T_min 0.7990
_exptl_absorpt_correction_type refdelf
_exptl_absorpt_process_details 'DIFABS, (Walker & Stuart, 1983)'
_exptl_crystal_colour green
_exptl_crystal_density_diffrn 1.568
_exptl_crystal_density_method 'not measured'
_exptl_crystal_description prism
_exptl_crystal_F_000 1612
_exptl_crystal_size_max 0.26
_exptl_crystal_size_mid 0.22
_exptl_crystal_size_min 0.22
_refine_diff_density_max 0.550
_refine_diff_density_min -0.398
_refine_diff_density_rms 0.073
_refine_ls_extinction_method none
_refine_ls_goodness_of_fit_ref 1.013
_refine_ls_hydrogen_treatment constr
_refine_ls_matrix_type full
_refine_ls_number_parameters 140
_refine_ls_number_reflns 2114
_refine_ls_number_restraints 4
_refine_ls_restrained_S_all 1.026
_refine_ls_R_factor_all 0.0471
_refine_ls_R_factor_gt 0.0370
_refine_ls_shift/su_max 0.000
_refine_ls_shift/su_mean 0.000
_refine_ls_structure_factor_coef Fsqd
_refine_ls_weighting_details 'calc w=1/[\s^2^(Fo^2^)+(0.0650P)^2^+0.0000P] where P=(Fo^2^+2Fc^2^)/3'
_refine_ls_weighting_scheme calc
_refine_ls_wR_factor_gt 0.0968
_refine_ls_wR_factor_ref 0.0990
_reflns_number_gt 1653
_reflns_number_total 2114
_reflns_threshold_expression >2sigma(I)
_cod_data_source_file b806671j.txt
_cod_data_source_block (3)
_cod_original_sg_symbol_H-M Cmcm
_cod_database_code 7202190

loop_
_symmetry_equiv_pos_as_xyz
'x, y, z'
'-x, -y, z+1/2'
'-x, y, -z+1/2'
'x, -y, -z'
'x+1/2, y+1/2, z'
'-x+1/2, -y+1/2, z+1/2'
'-x+1/2, y+1/2, -z+1/2'
'x+1/2, -y+1/2, -z'
'-x, -y, -z'
'x, y, -z-1/2'
'x, -y, z-1/2'
'-x, y, z'
'-x+1/2, -y+1/2, -z'
'x+1/2, y+1/2, -z-1/2'
'x+1/2, -y+1/2, z-1/2'
'-x+1/2, y+1/2, z'

loop_
_atom_site_label
_atom_site_type_symbol
_atom_site_fract_x
_atom_site_fract_y
_atom_site_fract_z
_atom_site_U_iso_or_equiv
_atom_site_adp_type
_atom_site_occupancy
_atom_site_symmetry_multiplicity
_atom_site_calc_flag
_atom_site_refinement_flags
_atom_site_disorder_assembly
_atom_site_disorder_group
Cu1 Cu 0.0000 0.0000 0.5000 0.01712(14) Uani 1 4 d S . .
Cl1 Cl 0.0000 0.12312(6) 0.2500 0.0283(2) Uani 1 4 d S . .
N1 N 0.04992(5) 0.05646(9) 0.6544(2) 0.0206(3) Uani 1 1 d . . .
N2 N 0.10990(7) 0.12802(14) 0.7500 0.0258(5) Uani 1 2 d S . .
N3 N 0.32434(14) 0.4257(3) 0.7845(8) 0.0518(18) Uani 0.50 1 d PD . .
N4 N 0.34999(9) 0.3556(2) 0.7500 0.0481(8) Uani 1 2 d SD . .
N5 N 0.27609(9) 0.31863(17) 0.7500 0.0388(6) Uani 1 2 d SD . .
C1 C 0.08604(6) 0.10004(12) 0.5994(3) 0.0273(4) Uani 1 1 d . . .
H1 H 0.0942 0.1104 0.4746 0.033 Uiso 1 1 calc R . .
C2 C 0.27991(17) 0.4027(3) 0.7848(6) 0.070(2) Uani 0.50 1 d PD . .
H2 H 0.2541 0.4406 0.8205 0.084 Uiso 0.50 1 d P . .
C3 C 0.32091(13) 0.2926(3) 0.7292(2) 0.0368(8) Uani 0.50 1 d PD . .
H3 H 0.3315 0.2356 0.6898 0.044 Uiso 0.50 1 d P . .
C4 C 0.15275(9) 0.17738(18) 0.7500 0.0283(6) Uani 1 2 d S . .
C5 C 0.19456(12) 0.1391(2) 0.7162(12) 0.035(2) Uani 0.50 1 d P . .
H5 H 0.1962 0.0794 0.6981 0.041 Uiso 0.50 1 d P . .
C6 C 0.23566(13) 0.1861(3) 0.7130(8) 0.0355(19) Uani 0.50 1 d P . .
H6 H 0.2656 0.1599 0.6839 0.043 Uiso 0.50 1 d P . .
C7 C 0.23364(10) 0.27012(19) 0.7500 0.0331(6) Uani 1 2 d S . .
C8 C 0.19147(15) 0.3074(3) 0.7855(19) 0.052(4) Uani 0.50 1 d P . .
H8 H 0.1906 0.3653 0.8083 0.062 Uiso 0.50 1 d P . .
C9 C 0.15012(13) 0.2609(3) 0.7876(10) 0.043(2) Uani 0.50 1 d P . .
H9 H 0.1200 0.2864 0.8146 0.052 Uiso 0.50 1 d P . .
Cl2A Cl 0.1959(4) 0.5000 1.0000 0.139(3) Uiso 0.25 2 d SPU . .
Cl2B Cl 0.1801(4) 0.4663(6) 1.1059(17) 0.102(2) Uiso 0.125 1 d PU . .
O1A O 0.1439(9) 0.4008(16) 1.2500 0.133(7) Uiso 0.25 2 d SP . .
O1B O 0.1676(10) 0.4454(17) 1.2500 0.134(7) Uiso 0.25 2 d SP . .
O2A O 0.0571(7) 0.2766(11) 1.041(3) 0.142(6) Uiso 0.25 1 d P . .
O2B O 0.0308(6) 0.2567(10) 0.917(3) 0.129(5) Uiso 0.25 1 d P . .

loop_
_atom_site_aniso_label
_atom_site_aniso_U_11
_atom_site_aniso_U_22
_atom_site_aniso_U_33
_atom_site_aniso_U_23
_atom_site_aniso_U_13
_atom_site_aniso_U_12
Cu1 0.00824(18) 0.0279(2) 0.0153(2) -0.00441(17) 0.000 0.000
Cl1 0.0323(4) 0.0296(4) 0.0229(5) 0.000 0.000 0.000
N1 0.0149(6) 0.0319(7) 0.0149(8) -0.0017(6) 0.0002(5) -0.0052(5)
N2 0.0177(9) 0.0386(12) 0.0212(12) 0.000 0.000 -0.0117(9)
N3 0.0418(17) 0.060(2) 0.053(6) 0.000(2) -0.002(2) -0.0286(16)
N4 0.0319(14) 0.081(2) 0.0315(15) 0.000 0.000 -0.0327(14)
N5 0.0261(12) 0.0463(14) 0.0440(16) 0.000 0.000 -0.0177(10)
C1 0.0206(8) 0.0435(10) 0.0179(10) -0.0008(8) 0.0020(7) -0.0118(7)
C2 0.041(2) 0.051(2) 0.117(7) 0.004(4) -0.005(4) -0.0257(18)
C3 0.0263(14) 0.068(2) 0.016(2) 0.000(3) -0.002(2) -0.0185(14)
C4 0.0180(11) 0.0420(15) 0.0249(14) 0.000 0.000 -0.0146(10)
C5 0.0246(15) 0.0374(17) 0.042(7) 0.0005(19) -0.0025(18) -0.0086(13)
C6 0.0204(14) 0.0456(19) 0.040(6) 0.0007(19) -0.0008(16) -0.0067(14)
C7 0.0213(12) 0.0437(15) 0.0342(16) 0.000 0.000 -0.0153(11)
C8 0.0346(18) 0.0394(18) 0.081(12) -0.016(3) 0.012(3) -0.0167(15)
C9 0.0246(15) 0.050(2) 0.055(8) -0.013(3) 0.009(2) -0.0101(14)

loop_
_atom_type_symbol
_atom_type_description
_atom_type_scat_dispersion_real
_atom_type_scat_dispersion_imag
_atom_type_scat_source
C C 0.0033 0.0016 'International Tables Vol C Tables 4.2.6.8 and 6.1.1.4'
H H 0.0000 0.0000 'International Tables Vol C Tables 4.2.6.8 and 6.1.1.4'
N N 0.0061 0.0033 'International Tables Vol C Tables 4.2.6.8 and 6.1.1.4'
O O 0.0106 0.0060 'International Tables Vol C Tables 4.2.6.8 and 6.1.1.4'
Cl Cl 0.1484 0.1585 'International Tables Vol C Tables 4.2.6.8 and 6.1.1.4'
Cu Cu 0.3201 1.2651 'International Tables Vol C Tables 4.2.6.8 and 6.1.1.4'

loop_
_geom_angle_atom_site_label_1
_geom_angle_atom_site_label_2
_geom_angle_atom_site_label_3
_geom_angle
_geom_angle_site_symmetry_1
_geom_angle_site_symmetry_3
_geom_angle_publ_flag
N1 Cu1 N1 90.83(8) 9_556 12 ?
N1 Cu1 N1 180.00(9) 9_556 . ?
N1 Cu1 N1 89.17(8) 12 . ?
N1 Cu1 N1 89.17(8) 9_556 4_556 ?
N1 Cu1 N1 180.00(6) 12 4_556 ?
N1 Cu1 N1 90.83(8) . 4_556 ?
N1 Cu1 Cl1 88.14(4) 9_556 . ?
N1 Cu1 Cl1 91.86(4) 12 . ?
N1 Cu1 Cl1 91.86(4) . . ?
N1 Cu1 Cl1 88.14(4) 4_556 . ?
N1 Cu1 Cl1 91.86(4) 9_556 9_556 ?
N1 Cu1 Cl1 88.14(4) 12 9_556 ?
N1 Cu1 Cl1 88.14(4) . 9_556 ?
N1 Cu1 Cl1 91.86(4) 4_556 9_556 ?
Cl1 Cu1 Cl1 180.00(3) . 9_556 ?
Cu1 Cl1 Cu1 84.13(3) 2_554 . ?
C1 N1 N1 107.64(11) . 10_557 ?
C1 N1 Cu1 128.98(13) . . ?
N1 N1 Cu1 123.36(4) 10_557 . ?
C1 N2 C4 126.95(10) . . ?
C2 N3 N4 106.1(4) . . ?
C3 N4 N3 109.1(3) . . ?
C3 N5 C2 104.7(3) . . ?
C3 N5 C7 128.3(3) . . ?
C2 N5 C7 126.9(3) . . ?
N1 C1 N2 109.32(17) . . ?
N1 C1 H1 125.3 . . ?
N2 C1 H1 125.3 . . ?
N3 C2 N5 110.6(5) . . ?
N3 C2 H2 122.4 . . ?
N5 C2 H2 126.7 . . ?
N4 C3 N5 109.6(4) . . ?
N4 C3 H3 123.4 . . ?
N5 C3 H3 126.7 . . ?
C5 C4 C9 121.9(3) . . ?
C5 C4 N2 118.6(3) . . ?
C9 C4 N2 119.5(3) . . ?
C4 C5 C6 119.0(3) . . ?
C4 C5 H5 121.0 . . ?
C6 C5 H5 119.9 . . ?
C7 C6 C5 119.8(4) . . ?
C7 C6 H6 120.4 . . ?
C5 C6 H6 119.8 . . ?
C8 C7 C6 120.4(3) . . ?
C8 C7 N5 119.6(3) . . ?
C6 C7 N5 120.0(3) . . ?
C7 C8 C9 120.1(4) . . ?
C7 C8 H8 119.5 . . ?
C9 C8 H8 120.4 . . ?
C4 C9 C8 118.7(4) . . ?
C4 C9 H9 120.3 . . ?
C8 C9 H9 121.0 . . ?

loop_
_geom_bond_atom_site_label_1
_geom_bond_atom_site_label_2
_geom_bond_distance
_geom_bond_site_symmetry_2
_geom_bond_publ_flag
Cu1 N1 2.0146(14) 9_556 ?
Cu1 N1 2.0146(14) 12 ?
Cu1 N1 2.0146(14) . ?
Cu1 N1 2.0146(14) 4_556 ?
Cu1 Cl1 2.6778(7) . ?
Cu1 Cl1 2.6778(7) 9_556 ?
Cl1 Cu1 2.6778(7) 2_554 ?
N1 C1 1.303(2) . ?
N1 N1 1.372(3) 10_557 ?
N2 C1 1.353(2) . ?
N2 C1 1.353(2) 10_557 ?
N2 C4 1.452(3) . ?
N3 C2 1.312(6) . ?
N3 N4 1.367(6) . ?
N3 C2 1.403(6) 10_557 ?
N4 C3 1.318(5) . ?
N4 C3 1.318(5) 10_557 ?
N4 N3 1.367(6) 10_557 ?
N5 C3 1.346(5) 10_557 ?
N5 C3 1.346(5) . ?
N5 C2 1.385(6) . ?
N5 C7 1.435(3) . ?
C1 H1 0.9400 . ?
C2 N3 1.403(6) 10_557 ?
C2 H2 0.9867 . ?
C3 H3 1.0071 . ?
C4 C5 1.358(5) 10_557 ?
C4 C5 1.358(5) . ?
C4 C9 1.378(6) . ?
C4 C9 1.378(6) 10_557 ?
C5 C6 1.390(5) . ?
C5 C6 1.480(6) 10_557 ?
C5 H5 0.9737 . ?
C6 C7 1.384(5) . ?
C6 C5 1.480(6) 10_557 ?
C6 H6 0.9693 . ?
C7 C8 1.362(6) . ?
C7 C8 1.362(6) 10_557 ?
C7 C6 1.384(5) 10_557 ?
C8 C9 1.392(5) . ?
C8 C9 1.487(7) 10_557 ?
C8 H8 0.9488 . ?
C9 H9 0.9668 . ?

loop_
_geom_torsion_atom_site_label_1
_geom_torsion_atom_site_label_2
_geom_torsion_atom_site_label_3
_geom_torsion_atom_site_label_4
_geom_torsion
_geom_torsion_site_symmetry_1
_geom_torsion_site_symmetry_2
_geom_torsion_site_symmetry_3
_geom_torsion_site_symmetry_4
_geom_torsion_publ_flag
N1 Cu1 Cl1 Cu1 -44.62(4) 9_556 . . 2_554 ?
N1 Cu1 Cl1 Cu1 -135.38(4) 12 . . 2_554 ?
N1 Cu1 Cl1 Cu1 135.38(4) . . . 2_554 ?
N1 Cu1 Cl1 Cu1 44.62(4) 4_556 . . 2_554 ?
N1 Cu1 N1 C1 -128.37(15) 12 . . . ?
N1 Cu1 N1 C1 51.63(15) 4_556 . . . ?
Cl1 Cu1 N1 C1 -36.54(16) . . . . ?
Cl1 Cu1 N1 C1 143.46(16) 9_556 . . . ?
C2 N3 N4 C3 0.4(3) . . . . ?
Cu1 N1 C1 N2 178.65(14) . . . . ?
C4 N2 C1 N1 178.6(2) . . . . ?
N4 N3 C2 N5 -0.3(3) . . . . ?
C3 N5 C2 N3 0.12(16) . . . . ?
C7 N5 C2 N3 176.1(2) . . . . ?
N3 N4 C3 N5 -0.4(2) . . . . ?
C2 N5 C3 N4 0.15(14) . . . . ?
C7 N5 C3 N4 -175.80(7) . . . . ?
C1 N2 C4 C5 -77.9(5) . . . . ?
C1 N2 C4 C9 103.4(4) . . . . ?
C9 C4 C5 C6 -2.3(9) . . . . ?
N2 C4 C5 C6 179.0(5) . . . . ?
C4 C5 C6 C7 2.1(9) . . . . ?
C5 C6 C7 C8 -1.5(9) . . . . ?
C5 C6 C7 N5 178.9(5) . . . . ?
C3 N5 C7 C8 175.7(7) . . . . ?
C2 N5 C7 C8 0.6(7) . . . . ?
C3 N5 C7 C6 -4.7(3) . . . . ?
C2 N5 C7 C6 -179.8(4) . . . . ?
C6 C7 C8 C9 1.0(14) . . . . ?
N5 C7 C8 C9 -179.4(7) . . . . ?
C5 C4 C9 C8 1.9(10) . . . . ?
N2 C4 C9 C8 -179.5(7) . . . . ?
C7 C8 C9 C4 -1.2(15) . . . . ?
